data_4316754
loop_
_publ_author_name
'Andreas Orthaber'
'Christiane Seidel'
'Ferdinand Belaj'
'J\"org H. Albering'
'Rudolf Pietschnig'
'Uwe Ruschewitz'

_publ_contact_author_address
; Institute of Chemistry,
  Karl-Franzens University Graz,
  Schubertstr. 1,
  A-8010 Graz,
  Austria
;
_publ_contact_author_email ferdinand.belaj@uni-graz.at
_publ_contact_author_fax 43(316)3809835
_publ_contact_author_name 'Ferdinand Belaj'
_publ_contact_author_phone 43(316)3805288
_publ_section_title
;
 Optimized Synthesis of Tetrafluoroterephthalic Acid: A Versatile Linking
 Ligand for the Construction of New Coordination Polymers and
 Metal-Organic Frameworks
;
_journal_name_full 'Inorganic Chemistry'
_journal_page_first 9350
_journal_page_last 9357
_journal_paper_doi 10.1021/ic1009829
_journal_volume 49
_journal_year 2010
_chemical_absolute_configuration unk
_chemical_compound_source 'synthetical product'
_chemical_formula_moiety 'C7 H2 F4 O2'
_chemical_formula_sum 'C7 H2 F4 O2'
_chemical_formula_weight 194.09
_chemical_name_systematic ' 2,3,5,6-Tetrafluoro-benzoic acid'
_space_group_IT_number 43
_symmetry_cell_setting orthorhombic
_symmetry_space_group_name_Hall 'F 2 -2d'
_symmetry_space_group_name_H-M 'F d d 2'
_atom_sites_solution_hydrogens geom
_atom_sites_solution_primary direct
_atom_sites_solution_secondary difmap
_audit_creation_method 'manual edited SHELXL-97 .cif file'
_cell_angle_alpha 90.00
_cell_angle_beta 90.00
_cell_angle_gamma 90.00
_cell_formula_units_Z 16
_cell_length_a 10.1937(15)
_cell_length_b 12.890(3)
_cell_length_c 20.425(4)
_cell_measurement_reflns_used 56
_cell_measurement_temperature 95(2)
_cell_measurement_theta_max 17.84
_cell_measurement_theta_min 5.11
_cell_volume 2683.8(9)
_computing_cell_refinement 'local software'
_computing_data_collection 'local software'
_computing_data_reduction 'local software'
_computing_molecular_graphics 'ORTEP (Johnson, 1965)'
_computing_publication_material 'SHELXL-97 (Sheldrick, 1997)'
_computing_structure_refinement 'SHELXL-97 (Sheldrick, 1997)'
_computing_structure_solution 'SHELXS-97 (Sheldrick, 1997)'
_diffrn_ambient_temperature 95(2)
_diffrn_measured_fraction_theta_full 0.999
_diffrn_measured_fraction_theta_max 0.999
_diffrn_measurement_device 'four-circle diffractometer'
_diffrn_measurement_device_type Stoe
_diffrn_measurement_method '\w scans'
_diffrn_radiation_monochromator graphite
_diffrn_radiation_source 'fine-focus sealed tube'
_diffrn_radiation_type MoK\a
_diffrn_radiation_wavelength 0.71069
_diffrn_reflns_av_R_equivalents 0.0162
_diffrn_reflns_av_sigmaI/netI 0.0360
_diffrn_reflns_limit_h_max 12
_diffrn_reflns_limit_h_min 0
_diffrn_reflns_limit_k_max 15
_diffrn_reflns_limit_k_min -1
_diffrn_reflns_limit_l_max 25
_diffrn_reflns_limit_l_min -1
_diffrn_reflns_number 898
_diffrn_reflns_theta_full 26.00
_diffrn_reflns_theta_max 26.00
_diffrn_reflns_theta_min 2.74
_diffrn_standards_decay_% 0.0
_diffrn_standards_interval_count 100
_diffrn_standards_number 3
_exptl_absorpt_coefficient_mu 0.210
_exptl_absorpt_correction_type none
_exptl_crystal_colour colourless
_exptl_crystal_density_diffrn 1.921
_exptl_crystal_density_method 'not measured'
_exptl_crystal_description block
_exptl_crystal_F_000 1536
_exptl_crystal_size_max 0.24
_exptl_crystal_size_mid 0.18
_exptl_crystal_size_min 0.12
_refine_diff_density_max 0.178
_refine_diff_density_min -0.238
_refine_diff_density_rms 0.052
_refine_ls_extinction_method none
_refine_ls_goodness_of_fit_ref 1.067
_refine_ls_hydrogen_treatment refU
_refine_ls_matrix_type full
_refine_ls_number_parameters 127
_refine_ls_number_reflns 683
_refine_ls_number_restraints 1
_refine_ls_restrained_S_all 1.066
_refine_ls_R_factor_all 0.0275
_refine_ls_R_factor_gt 0.0254
_refine_ls_shift/su_max 0.001
_refine_ls_shift/su_mean 0.000
_refine_ls_structure_factor_coef Fsqd
_refine_ls_weighting_details 'calc w=1/[\s^2^(Fo^2^)+(0.0307P)^2^+0.2967P] where P=(Fo^2^+2Fc^2^)/3'
_refine_ls_weighting_scheme calc
_refine_ls_wR_factor_gt 0.0609
_refine_ls_wR_factor_ref 0.0627
_reflns_number_gt 652
_reflns_number_total 683
_reflns_threshold_expression >2sigma(I)
_cod_data_source_file ic1009829_si_001_4.cif
_cod_data_source_block ao2
_cod_database_code 4316754

loop_
_symmetry_equiv_pos_as_xyz
'x, y, z'
'-x, -y, z'
'-x+1/4, y+1/4, z+1/4'
'x+1/4, -y+1/4, z+1/4'
'x, y+1/2, z+1/2'
'-x, -y+1/2, z+1/2'
'-x+1/4, y+3/4, z+3/4'
'x+1/4, -y+3/4, z+3/4'
'x+1/2, y, z+1/2'
'-x+1/2, -y, z+1/2'
'-x+3/4, y+1/4, z+3/4'
'x+3/4, -y+1/4, z+3/4'
'x+1/2, y+1/2, z'
'-x+1/2, -y+1/2, z'
'-x+3/4, y+3/4, z+1/4'
'x+3/4, -y+3/4, z+1/4'

loop_
_atom_site_label
_atom_site_type_symbol
_atom_site_fract_x
_atom_site_fract_y
_atom_site_fract_z
_atom_site_U_iso_or_equiv
_atom_site_adp_type
_atom_site_occupancy
_atom_site_symmetry_multiplicity
_atom_site_calc_flag
_atom_site_refinement_flags
_atom_site_disorder_assembly
_atom_site_disorder_group
C11 C 0.5000 0.5000 0.95419(16) 0.0176(8) Uani 1 2 d S . .
C12 C 0.4835(2) 0.5914(2) 0.99020(13) 0.0204(6) Uani 1 1 d . . .
C13 C 0.4837(2) 0.59053(19) 1.05757(12) 0.0218(6) Uani 1 1 d . . .
C14 C 0.5000 0.5000 1.09258(19) 0.0243(9) Uani 1 2 d S . .
H14 H 0.5000 0.5000 1.1391 0.035(13) Uiso 1 2 calc SR . .
F12 F 0.46567(14) 0.68283(11) 0.96000(7) 0.0243(4) Uani 1 1 d . . .
F13 F 0.46775(16) 0.68126(12) 1.08930(8) 0.0290(4) Uani 1 1 d . . .
C15 C 0.5000 0.5000 0.88078(17) 0.0187(7) Uani 1 2 d S . .
O15 O 0.5278(2) 0.58408(14) 0.85194(8) 0.0244(5) Uani 1 1 d . . .
H15 H 0.5346 0.5720 0.8062 0.029(16) Uiso 0.50 1 calc PR . .
C21 C 0.5000 0.5000 0.62055(17) 0.0190(8) Uani 1 2 d S . .
C22 C 0.5927(2) 0.55613(19) 0.58516(12) 0.0198(5) Uani 1 1 d . . .
C23 C 0.5928(2) 0.55529(19) 0.51744(12) 0.0225(6) Uani 1 1 d . . .
C24 C 0.5000 0.5000 0.48324(19) 0.0262(9) Uani 1 2 d S . .
H24 H 0.5000 0.5000 0.4367 0.019(10) Uiso 1 2 calc SR . .
F22 F 0.68855(15) 0.60776(12) 0.61594(7) 0.0261(4) Uani 1 1 d . . .
F23 F 0.68549(17) 0.60989(13) 0.48587(8) 0.0321(4) Uani 1 1 d . . .
C25 C 0.5000 0.5000 0.69343(17) 0.0184(7) Uani 1 2 d S . .
O25 O 0.52277(18) 0.58520(14) 0.72251(8) 0.0242(5) Uani 1 1 d . . .
H25 H 0.4980 0.5795 0.7672 0.021(15) Uiso 0.50 1 calc PR . .

loop_
_atom_site_aniso_label
_atom_site_aniso_U_11
_atom_site_aniso_U_22
_atom_site_aniso_U_33
_atom_site_aniso_U_23
_atom_site_aniso_U_13
_atom_site_aniso_U_12
C11 0.0123(17) 0.023(2) 0.0176(17) 0.000 0.000 -0.0030(13)
C12 0.0159(12) 0.0192(14) 0.0261(14) 0.0011(10) 0.0002(10) -0.0017(9)
C13 0.0204(12) 0.0238(14) 0.0212(13) -0.0050(10) -0.0009(11) -0.0026(10)
C14 0.0219(18) 0.032(2) 0.020(2) 0.000 0.000 -0.0045(16)
F12 0.0281(9) 0.0202(8) 0.0247(8) 0.0014(6) -0.0008(7) 0.0001(7)
F13 0.0363(10) 0.0243(9) 0.0266(9) -0.0094(7) 0.0023(7) -0.0020(7)
C15 0.0120(15) 0.0195(17) 0.0247(19) 0.000 0.000 -0.0021(14)
O15 0.0298(12) 0.0218(10) 0.0216(10) 0.0020(7) 0.0016(8) -0.0048(8)
C21 0.0201(18) 0.0162(18) 0.0207(18) 0.000 0.000 0.0040(14)
C22 0.0196(13) 0.0176(12) 0.0222(13) 0.0005(10) -0.0002(10) 0.0022(10)
C23 0.0224(13) 0.0208(13) 0.0243(13) 0.0038(10) 0.0045(10) 0.0062(10)
C24 0.032(2) 0.029(2) 0.0176(17) 0.000 0.000 0.0106(17)
F22 0.0243(8) 0.0268(8) 0.0273(8) -0.0012(6) 0.0010(6) -0.0064(7)
F23 0.0311(8) 0.0405(10) 0.0247(8) 0.0067(7) 0.0093(7) -0.0010(8)
C25 0.0128(17) 0.0202(19) 0.0220(17) 0.000 0.000 -0.0001(13)
O25 0.0250(11) 0.0269(11) 0.0207(10) -0.0030(8) 0.0003(8) -0.0008(8)

loop_
_atom_type_symbol
_atom_type_description
_atom_type_scat_dispersion_real
_atom_type_scat_dispersion_imag
_atom_type_scat_source
C C 0.0033 0.0016 'International Tables Vol C Tables 4.2.6.8 and 6.1.1.4'
H H 0.0000 0.0000 'International Tables Vol C Tables 4.2.6.8 and 6.1.1.4'
F F 0.0171 0.0103 'International Tables Vol C Tables 4.2.6.8 and 6.1.1.4'
O O 0.0106 0.0060 'International Tables Vol C Tables 4.2.6.8 and 6.1.1.4'

loop_
_geom_angle_atom_site_label_1
_geom_angle_atom_site_label_2
_geom_angle_atom_site_label_3
_geom_angle
_geom_angle_site_symmetry_1
_geom_angle_site_symmetry_3
_geom_angle_publ_flag
C12 C11 C12 116.5(3) . 2_665 ?
C12 C11 C15 121.73(14) . . ?
F12 C12 C13 117.8(2) . . ?
F12 C12 C11 120.9(2) . . ?
C13 C12 C11 121.3(3) . . ?
F13 C13 C12 118.3(2) . . ?
F13 C13 C14 120.0(2) . . ?
C12 C13 C14 121.7(3) . . ?
C13 C14 C13 117.5(3) 2_665 . ?
C13 C14 H14 121.2 . . ?
O15 C15 O15 124.5(3) 2_665 . ?
O15 C15 C11 117.74(16) . . ?
C15 O15 H15 109.5 . . ?
C22 C21 C22 117.5(3) 2_665 . ?
C22 C21 C25 121.27(15) . . ?
F22 C22 C23 118.2(2) . . ?
F22 C22 C21 120.6(2) . . ?
C23 C22 C21 121.0(2) . . ?
F23 C23 C24 120.8(2) . . ?
F23 C23 C22 118.5(2) . . ?
C24 C23 C22 120.8(2) . . ?
C23 C24 C23 118.9(3) . 2_665 ?
C23 C24 H24 120.5 . . ?
O25 C25 O25 124.2(3) . 2_665 ?
O25 C25 C21 117.89(15) . . ?
C25 O25 H25 109.5 . . ?

loop_
_geom_bond_atom_site_label_1
_geom_bond_atom_site_label_2
_geom_bond_distance
_geom_bond_site_symmetry_2
_geom_bond_publ_flag
C11 C12 1.399(3) . ?
C11 C15 1.499(5) . ?
C12 F12 1.343(3) . ?
C12 C13 1.376(4) . ?
C13 F13 1.347(3) . ?
C13 C14 1.379(3) . ?
C14 H14 0.95 . ?
C15 O15 1.266(2) . ?
O15 H15 0.95 . ?
C21 C22 1.392(3) . ?
C21 C25 1.488(5) . ?
C22 F22 1.339(3) . ?
C22 C23 1.383(3) . ?
C23 F23 1.343(3) . ?
C23 C24 1.375(3) . ?
C24 H24 0.95 . ?
C25 O25 1.270(2) . ?
O25 H25 0.95 . ?

loop_
_geom_hbond_atom_site_label_D
_geom_hbond_atom_site_label_H
_geom_hbond_atom_site_label_A
_geom_hbond_distance_DH
_geom_hbond_distance_HA
_geom_hbond_distance_DA
_geom_hbond_angle_DHA
_geom_hbond_site_symmetry_A
O15 H15 O25 0.95 1.72 2.644(2) 162.8 .
O25 H25 O15 0.95 1.76 2.644(2) 153.8 .

loop_
_geom_torsion_atom_site_label_1
_geom_torsion_atom_site_label_2
_geom_torsion_atom_site_label_3
_geom_torsion_atom_site_label_4
_geom_torsion
_geom_torsion_site_symmetry_1
_geom_torsion_site_symmetry_2
_geom_torsion_site_symmetry_3
_geom_torsion_site_symmetry_4
_geom_torsion_publ_flag
C12 C11 C12 F12 -179.3(3) 2_665 . . . ?
C15 C11 C12 F12 0.7(3) . . . . ?
C12 C11 C12 C13 -0.01(18) 2_665 . . . ?
C15 C11 C12 C13 179.99(18) . . . . ?
F12 C12 C13 F13 -0.9(4) . . . . ?
C11 C12 C13 F13 179.78(17) . . . . ?
F12 C12 C13 C14 179.35(16) . . . . ?
C11 C12 C13 C14 0.0(4) . . . . ?
F13 C13 C14 C13 -179.8(3) . . . 2_665 ?
C12 C13 C14 C13 -0.01(19) . . . 2_665 ?
C12 C11 C15 O15 -157.23(16) . . . 2_665 ?
C12 C11 C15 O15 22.77(16) . . . . ?
C22 C21 C22 F22 -176.7(3) 2_665 . . . ?
C25 C21 C22 F22 3.3(3) . . . . ?
C22 C21 C22 C23 -0.45(18) 2_665 . . . ?
C25 C21 C22 C23 179.55(18) . . . . ?
F22 C22 C23 F23 -2.9(4) . . . . ?
C21 C22 C23 F23 -179.23(17) . . . . ?
F22 C22 C23 C24 177.29(17) . . . . ?
C21 C22 C23 C24 0.9(4) . . . . ?
F23 C23 C24 C23 179.7(2) . . . 2_665 ?
C22 C23 C24 C23 -0.45(18) . . . 2_665 ?
C22 C21 C25 O25 40.63(16) . . . . ?
C22 C21 C25 O25 -139.37(16) . . . 2_665 ?
